data_4081255
loop_
_publ_author_name
'Colebatch, Annie L.'
'Cade, Ian A.'
'Hill, Anthony F.'
'Bhadbhade, Mohan M.'

_publ_section_related_literature
; 
? 
;
_publ_section_title
;
 \h2-Allenyl- and \h2-Alkynylphosphonium Complexes of Platinum
;
_journal_issue 17
_journal_name_full Organometallics
_journal_page_first 4766
_journal_paper_doi 10.1021/om400406s
_journal_volume 32
_journal_year 2013
_chemical_compound_source 'Research School of Chemistry'
_chemical_formula_moiety 'C21 H18 F6 P2'
_chemical_formula_sum 'C21 H18 F6 P2'
_chemical_formula_weight 446.31
_space_group_IT_number 14
_symmetry_cell_setting monoclinic
_symmetry_space_group_name_Hall '-P 2yab'
_symmetry_space_group_name_H-M 'P 1 21/a 1'
_atom_sites_solution_hydrogens geom
_atom_sites_solution_primary direct
_audit_creation_date 10-10-14
_audit_creation_method CRYSTALS_ver_12.87
_cell_angle_alpha 90
_cell_angle_beta 109.5520(11)
_cell_angle_gamma 90
_cell_formula_units_Z 8
_cell_length_a 15.5539(3)
_cell_length_b 12.5279(3)
_cell_length_c 22.6531(5)
_cell_measurement_reflns_used 46255
_cell_measurement_temperature 200
_cell_measurement_theta_max 25
_cell_measurement_theta_min 3
_cell_volume 4159.60(16)
_computing_cell_refinement 'DENZO/SCALEPACK (Otwinowski & Minor, 1997)'
_computing_data_collection 'COLLECT (Nonius, 2001).'
_computing_data_reduction 'DENZO/SCALEPACK (Otwinowski & Minor, 1997)'
_computing_molecular_graphics 'Ortep-3 for Windows v. 2.01'
_computing_publication_material 'CRYSTALS (Betteridge et al., 2003)'
_computing_structure_refinement 'CRYSTALS (Betteridge et al., 2003)'
_computing_structure_solution 'SIR92 (Altomare et al., 1994)'
_diffrn_ambient_temperature 200
_diffrn_measured_fraction_theta_full 0.996
_diffrn_measured_fraction_theta_max 0.996
_diffrn_measurement_device 'Nonius KappaCCD'
_diffrn_measurement_device_type Area
_diffrn_measurement_method \w
_diffrn_radiation_monochromator graphite
_diffrn_radiation_type 'Mo K\a'
_diffrn_radiation_wavelength 0.71073
_diffrn_reflns_av_R_equivalents 0.000
_diffrn_reflns_limit_h_max 18
_diffrn_reflns_limit_h_min 0
_diffrn_reflns_limit_k_max 14
_diffrn_reflns_limit_k_min 0
_diffrn_reflns_limit_l_max 25
_diffrn_reflns_limit_l_min -26
_diffrn_reflns_number 7314
_diffrn_reflns_theta_full 25.029
_diffrn_reflns_theta_max 25.029
_diffrn_reflns_theta_min 2.619
_diffrn_standards_number 0
_exptl_absorpt_coefficient_mu 0.266
_exptl_absorpt_correction_T_max 0.989
_exptl_absorpt_correction_T_min 0.939
_exptl_absorpt_correction_type integration
_exptl_absorpt_process_details
;
Gaussian integration (Coppens, 1970)
;
_exptl_crystal_colour colourless
_exptl_crystal_density_diffrn 1.425
_exptl_crystal_density_method 'not measured'
_exptl_crystal_description plate
_exptl_crystal_F_000 1824
_exptl_crystal_size_max 0.400
_exptl_crystal_size_mid 0.270
_exptl_crystal_size_min 0.040
_refine_diff_density_max 1.01
_refine_diff_density_min -0.75
_refine_ls_extinction_coef 360(40)
_refine_ls_extinction_method 'Larson (1970), Equation 22'
_refine_ls_goodness_of_fit_ref 0.7915
_refine_ls_hydrogen_treatment none
_refine_ls_matrix_type full
_refine_ls_number_parameters 524
_refine_ls_number_reflns 7289
_refine_ls_number_restraints 0
_refine_ls_R_factor_all 0.1530
_refine_ls_R_factor_gt 0.1331
_refine_ls_shift/su_max 0.0003053
_refine_ls_shift/su_mean 0.0296929
_refine_ls_structure_factor_coef Fsqd
_refine_ls_weighting_details
;
 Method= Quasi-Unit weights 
 W = 1.0 or 1./2F 
;
_refine_ls_weighting_scheme calc
_refine_ls_wR_factor_all 0.2538
_refine_ls_wR_factor_gt 0.2495
_refine_ls_wR_factor_ref 0.2538
_reflns_limit_h_max 17
_reflns_limit_h_min -18
_reflns_limit_k_max 14
_reflns_limit_k_min 0
_reflns_limit_l_max 26
_reflns_limit_l_min 0
_reflns_number_gt 5646
_reflns_number_total 7314
_reflns_threshold_expression I>2.0\s(I)
_oxford_diffrn_Wilson_B_factor 3.67
_oxford_diffrn_Wilson_scale 23.29
_oxford_refine_ls_r_factor_ref 0.1530
_oxford_refine_ls_scale 0.2345(4)
_oxford_reflns_number_all 7289
_oxford_reflns_threshold_expression_ref I>-10.0\s(I)
_oxford_structure_analysis_title '10140901 ALC295'
_cod_data_source_file om400406s_si_002.cif
_cod_data_source_block Compound_1
_cod_depositor_comments
;
The following automatic conversions were performed:

'_symmetry_cell_setting' value 'Monoclinic' changed to 'monoclinic'
according to /home/saulius/struct/CIF-dictionaries/cif_core.dic
dictionary named 'cif_core.dic' version 2.4.2 from 2011-04-26.

Automatic conversion script
Id: cif_fix_values 1891 2012-01-12 08:04:46Z andrius 
;
_cod_original_sg_symbol_H-M 'P 1 21/a 1 '
_cod_database_code 4081255

loop_
_symmetry_equiv_pos_as_xyz
x,y,z
-x,-y,-z
-x+1/2,y+1/2,-z
x+1/2,-y+1/2,z

loop_
_atom_site_label
_atom_site_type_symbol
_atom_site_fract_x
_atom_site_fract_y
_atom_site_fract_z
_atom_site_U_iso_or_equiv
_atom_site_occupancy
_atom_site_adp_type
_atom_site_refinement_flags_posn
C1 C 1.1623(8) 0.7780(11) 0.9772(6) 0.0897 1.0000 Uani .
C2 C 1.0894(6) 0.8159(8) 0.9607(4) 0.0596 1.0000 Uani .
C3 C 1.0009(6) 0.8656(7) 0.9431(4) 0.0535 1.0000 Uani .
C11 C 0.9568(6) 0.8062(6) 0.8107(4) 0.0465 1.0000 Uani .
C12 C 1.0139(8) 0.8885(8) 0.8063(5) 0.0760 1.0000 Uani .
C13 C 1.0413(10) 0.8903(11) 0.7533(7) 0.1024 1.0000 Uani .
C14 C 1.0159(8) 0.8130(11) 0.7095(5) 0.0822 1.0000 Uani .
C15 C 0.9602(7) 0.7334(9) 0.7139(4) 0.0627 1.0000 Uani .
C16 C 0.9297(6) 0.7286(7) 0.7652(4) 0.0528 1.0000 Uani .
C21 C 0.8139(5) 0.8785(6) 0.8598(4) 0.0433 1.0000 Uani .
C22 C 0.7471(6) 0.8707(7) 0.8000(4) 0.0552 1.0000 Uani .
C23 C 0.6643(6) 0.9235(8) 0.7873(5) 0.0633 1.0000 Uani .
C24 C 0.6501(7) 0.9870(8) 0.8339(5) 0.0711 1.0000 Uani .
C25 C 0.7157(8) 0.9959(9) 0.8915(5) 0.0790 1.0000 Uani .
C26 C 0.7968(7) 0.9437(8) 0.9061(4) 0.0624 1.0000 Uani .
C31 C 0.8967(5) 0.6711(6) 0.8915(4) 0.0409 1.0000 Uani .
C32 C 0.9663(7) 0.5955(7) 0.9053(4) 0.0586 1.0000 Uani .
C33 C 0.9515(8) 0.4912(8) 0.9173(5) 0.0707 1.0000 Uani .
C34 C 0.8678(9) 0.4607(8) 0.9204(5) 0.0728 1.0000 Uani .
C35 C 0.7978(9) 0.5311(9) 0.9072(5) 0.0804 1.0000 Uani .
C36 C 0.8128(7) 0.6356(8) 0.8943(5) 0.0627 1.0000 Uani .
C111 C 0.4889(6) 1.3198(6) 0.6053(4) 0.0472 1.0000 Uani .
C112 C 0.5499(7) 1.3933(7) 0.5957(5) 0.0618 1.0000 Uani .
C113 C 0.5222(8) 1.4974(8) 0.5806(5) 0.0680 1.0000 Uani .
C114 C 0.4333(8) 1.5264(8) 0.5726(5) 0.0708 1.0000 Uani .
C115 C 0.3726(8) 1.4562(8) 0.5825(5) 0.0702 1.0000 Uani .
C116 C 0.4000(6) 1.3513(7) 0.5975(5) 0.0602 1.0000 Uani .
C121 C 0.6351(5) 1.1850(7) 0.6845(3) 0.0433 1.0000 Uani .
C122 C 0.7003(6) 1.1116(8) 0.6822(4) 0.0580 1.0000 Uani .
C123 C 0.7837(7) 1.1091(10) 0.7300(6) 0.0822 1.0000 Uani .
C124 C 0.8000(8) 1.1799(13) 0.7779(6) 0.0963 1.0000 Uani .
C125 C 0.7359(8) 1.2543(12) 0.7804(5) 0.0824 1.0000 Uani .
C126 C 0.6534(6) 1.2542(9) 0.7336(4) 0.0640 1.0000 Uani .
C131 C 0.4430(5) 1.1156(6) 0.6487(4) 0.0435 1.0000 Uani .
C132 C 0.3717(6) 1.0585(8) 0.6055(4) 0.0599 1.0000 Uani .
C133 C 0.3062(7) 1.0103(8) 0.6267(5) 0.0719 1.0000 Uani .
C134 C 0.3100(7) 1.0170(8) 0.6870(5) 0.0655 1.0000 Uani .
C135 C 0.3794(6) 1.0723(7) 0.7278(4) 0.0571 1.0000 Uani .
C136 C 0.4445(6) 1.1218(7) 0.7103(4) 0.0502 1.0000 Uani .
P1 P 0.91550(14) 0.80415(17) 0.87568(9) 0.0416 1.0000 Uani .
P10 P 0.52496(14) 1.18478(17) 0.62394(9) 0.0390 1.0000 Uani .
P3 P 0.92278(15) 0.80691(18) 1.10042(10) 0.0464 1.0000 Uani .
P2 P 0.68143(15) 0.80473(18) 0.60458(10) 0.0474 1.0000 Uani .
F5 F 0.6718(4) 0.8970(5) 0.5537(3) 0.0832 1.0000 Uani .
F6 F 0.7539(4) 0.8755(5) 0.6547(3) 0.0860 1.0000 Uani .
F1 F 0.6909(4) 0.7135(5) 0.6561(3) 0.0785 1.0000 Uani .
F8 F 0.9072(6) 0.7460(6) 1.0381(3) 0.1052 1.0000 Uani .
F3 F 0.6103(6) 0.7381(6) 0.5536(4) 0.1349 1.0000 Uani .
F4 F 0.6022(4) 0.8594(6) 0.6225(4) 0.1040 1.0000 Uani .
F10 F 0.9351(7) 0.8696(6) 1.1628(3) 0.1200 1.0000 Uani .
F2 F 0.7625(5) 0.7513(7) 0.5887(3) 0.1137 1.0000 Uani .
F7 F 0.8779(6) 0.9066(6) 1.0584(3) 0.1195 1.0000 Uani .
F11 F 0.8277(5) 0.7692(8) 1.0996(3) 0.1284 1.0000 Uani .
C30 C 0.5326(6) 1.1146(7) 0.5572(4) 0.0530 1.0000 Uani .
F12 F 0.9676(6) 0.7098(6) 1.1416(3) 0.1197 1.0000 Uani .
F9 F 1.0153(4) 0.8483(10) 1.0990(4) 0.1491 1.0000 Uani .
C20 C 0.5987(7) 1.1600(8) 0.5309(4) 0.0613 1.0000 Uani .
C10 C 0.6543(8) 1.1962(10) 0.5125(5) 0.0841 1.0000 Uani .
H11 H 1.2216 0.7473 0.9907 0.1082 1.0000 Uiso R
H31 H 0.9798 0.8614 0.9779 0.0642 1.0000 Uiso R
H32 H 1.0072 0.9384 0.9335 0.0642 1.0000 Uiso R
H121 H 1.0343 0.9413 0.8381 0.0914 1.0000 Uiso R
H131 H 1.0781 0.9475 0.7479 0.1203 1.0000 Uiso R
H141 H 1.0379 0.8143 0.6751 0.0972 1.0000 Uiso R
H151 H 0.9416 0.6805 0.6821 0.0751 1.0000 Uiso R
H161 H 0.8904 0.6725 0.7685 0.0636 1.0000 Uiso R
H221 H 0.7586 0.8295 0.7683 0.0654 1.0000 Uiso R
H231 H 0.6180 0.9162 0.7476 0.0753 1.0000 Uiso R
H241 H 0.5941 1.0244 0.8253 0.0850 1.0000 Uiso R
H251 H 0.7045 1.0400 0.9222 0.0956 1.0000 Uiso R
H261 H 0.8414 0.9505 0.9466 0.0754 1.0000 Uiso R
H321 H 1.0254 0.6168 0.9064 0.0703 1.0000 Uiso R
H331 H 0.9988 0.4401 0.9237 0.0836 1.0000 Uiso R
H341 H 0.8589 0.3895 0.9316 0.0875 1.0000 Uiso R
H351 H 0.7393 0.5089 0.9070 0.0950 1.0000 Uiso R
H361 H 0.7643 0.6854 0.8871 0.0744 1.0000 Uiso R
H1121 H 0.6102 1.3721 0.5995 0.0733 1.0000 Uiso R
H1131 H 0.5642 1.5487 0.5757 0.0804 1.0000 Uiso R
H1141 H 0.4142 1.5973 0.5600 0.0837 1.0000 Uiso R
H1151 H 0.3127 1.4784 0.5790 0.0840 1.0000 Uiso R
H1161 H 0.3577 1.3004 0.6026 0.0711 1.0000 Uiso R
H1221 H 0.6881 1.0634 0.6480 0.0697 1.0000 Uiso R
H1231 H 0.8288 1.0585 0.7293 0.0976 1.0000 Uiso R
H1241 H 0.8573 1.1781 0.8106 0.1143 1.0000 Uiso R
H1251 H 0.7489 1.3043 0.8137 0.0991 1.0000 Uiso R
H1261 H 0.6076 1.3032 0.7353 0.0757 1.0000 Uiso R
H1321 H 0.3684 1.0523 0.5630 0.0718 1.0000 Uiso R
H1331 H 0.2573 0.9723 0.5976 0.0855 1.0000 Uiso R
H1341 H 0.2651 0.9834 0.7005 0.0779 1.0000 Uiso R
H1351 H 0.3827 1.0765 0.7704 0.0680 1.0000 Uiso R
H1361 H 0.4916 1.1607 0.7403 0.0594 1.0000 Uiso R
H301 H 0.5499 1.0430 0.5693 0.0638 1.0000 Uiso R
H302 H 0.4741 1.1154 0.5256 0.0638 1.0000 Uiso R
H101 H 0.6993 1.2255 0.4974 0.1001 1.0000 Uiso R

loop_
_atom_site_aniso_label
_atom_site_aniso_U_11
_atom_site_aniso_U_22
_atom_site_aniso_U_33
_atom_site_aniso_U_23
_atom_site_aniso_U_13
_atom_site_aniso_U_12
C1 0.057(7) 0.105(10) 0.094(9) 0.030(7) 0.008(6) 0.002(7)
C2 0.051(5) 0.067(6) 0.058(6) 0.008(5) 0.015(4) -0.006(5)
C3 0.060(5) 0.059(6) 0.044(5) -0.006(4) 0.021(4) -0.023(5)
C11 0.060(5) 0.036(4) 0.050(5) 0.009(4) 0.025(4) 0.010(4)
C12 0.111(9) 0.053(6) 0.082(7) -0.007(5) 0.056(7) -0.025(6)
C13 0.150(12) 0.083(9) 0.114(10) -0.004(8) 0.096(10) -0.028(9)
C14 0.099(9) 0.093(9) 0.075(7) 0.026(7) 0.056(7) 0.036(7)
C15 0.075(7) 0.068(6) 0.045(5) 0.001(5) 0.020(5) 0.003(5)
C16 0.059(5) 0.059(6) 0.040(4) -0.004(4) 0.016(4) -0.010(4)
C21 0.050(5) 0.043(4) 0.038(4) -0.005(3) 0.017(4) -0.009(4)
C22 0.059(6) 0.056(6) 0.046(5) -0.002(4) 0.012(4) -0.004(5)
C23 0.055(6) 0.069(6) 0.060(6) 0.004(5) 0.012(5) 0.004(5)
C24 0.073(7) 0.056(6) 0.096(8) 0.023(6) 0.045(6) 0.028(5)
C25 0.091(8) 0.079(8) 0.070(7) -0.005(6) 0.031(6) 0.028(7)
C26 0.067(6) 0.062(6) 0.052(5) -0.015(5) 0.012(5) 0.018(5)
C31 0.049(4) 0.030(4) 0.045(4) -0.007(3) 0.017(4) -0.001(3)
C32 0.060(6) 0.046(5) 0.068(6) 0.007(5) 0.019(5) 0.004(4)
C33 0.097(8) 0.041(5) 0.069(7) 0.006(5) 0.021(6) 0.010(5)
C34 0.108(9) 0.039(5) 0.069(7) 0.000(5) 0.026(6) -0.012(6)
C35 0.091(8) 0.063(7) 0.093(8) -0.005(6) 0.039(7) -0.033(7)
C36 0.067(6) 0.050(5) 0.084(7) 0.015(5) 0.042(5) 0.004(5)
C111 0.060(5) 0.036(4) 0.050(5) 0.003(4) 0.025(4) -0.006(4)
C112 0.063(6) 0.044(5) 0.076(7) 0.008(5) 0.021(5) 0.002(4)
C113 0.091(8) 0.046(6) 0.068(6) 0.008(5) 0.027(6) -0.011(5)
C114 0.092(8) 0.043(6) 0.073(7) 0.007(5) 0.022(6) 0.021(5)
C115 0.076(7) 0.044(5) 0.092(8) 0.011(5) 0.030(6) 0.017(5)
C116 0.058(6) 0.041(5) 0.084(7) 0.010(5) 0.027(5) 0.007(4)
C121 0.045(4) 0.049(5) 0.035(4) 0.003(4) 0.011(3) -0.003(4)
C122 0.043(5) 0.056(6) 0.065(6) 0.009(5) 0.005(4) 0.005(4)
C123 0.053(6) 0.092(9) 0.086(8) 0.020(7) 0.003(6) 0.008(6)
C124 0.051(6) 0.148(13) 0.069(8) 0.034(9) -0.008(6) -0.026(8)
C125 0.069(7) 0.131(11) 0.043(5) -0.010(6) 0.013(5) -0.041(8)
C126 0.057(6) 0.086(7) 0.046(5) 0.002(5) 0.013(4) -0.012(5)
C131 0.046(4) 0.032(4) 0.050(5) 0.001(3) 0.012(4) 0.000(3)
C132 0.057(6) 0.061(6) 0.056(6) -0.011(5) 0.010(4) -0.011(5)
C133 0.069(7) 0.056(6) 0.087(8) 0.003(6) 0.021(6) -0.025(5)
C134 0.065(6) 0.058(6) 0.082(7) 0.009(5) 0.037(6) 0.001(5)
C135 0.058(5) 0.055(6) 0.059(6) 0.009(5) 0.021(5) -0.009(5)
C136 0.051(5) 0.059(6) 0.038(4) -0.003(4) 0.012(4) 0.004(4)
P1 0.0468(12) 0.0405(11) 0.0368(11) 0.0007(9) 0.0132(9) -0.0029(10)
P10 0.0439(11) 0.0367(11) 0.0352(10) 0.0001(9) 0.0117(8) 0.0027(9)
P3 0.0544(13) 0.0426(12) 0.0398(11) 0.0042(10) 0.0124(9) -0.0022(10)
P2 0.0540(13) 0.0411(12) 0.0463(12) 0.0047(10) 0.0158(10) 0.0026(10)
F5 0.096(4) 0.080(4) 0.059(3) 0.030(3) 0.006(3) -0.022(3)
F6 0.091(4) 0.077(4) 0.065(4) 0.005(3) -0.006(3) -0.006(3)
F1 0.088(4) 0.079(4) 0.072(4) 0.027(3) 0.033(3) 0.007(3)
F8 0.186(7) 0.077(4) 0.062(4) -0.012(3) 0.054(4) -0.001(5)
F3 0.160(7) 0.066(4) 0.106(5) -0.004(4) -0.051(5) -0.040(5)
F4 0.087(5) 0.088(5) 0.156(7) 0.042(5) 0.067(5) 0.032(4)
F10 0.233(9) 0.077(5) 0.066(4) -0.028(4) 0.072(5) -0.048(5)
F2 0.136(6) 0.123(6) 0.114(5) 0.006(5) 0.085(5) 0.046(5)
F7 0.175(8) 0.087(5) 0.088(5) 0.044(4) 0.033(5) 0.043(5)
F11 0.076(4) 0.224(10) 0.082(5) 0.006(6) 0.021(4) -0.048(6)
C30 0.057(5) 0.046(5) 0.058(5) -0.008(4) 0.022(4) 0.012(4)
F12 0.194(8) 0.075(5) 0.100(5) 0.045(4) 0.061(5) 0.056(5)
F9 0.057(4) 0.278(13) 0.105(6) 0.041(7) 0.017(4) -0.040(6)
C20 0.076(7) 0.063(6) 0.051(5) 0.008(5) 0.029(5) 0.031(5)
C10 0.096(8) 0.100(9) 0.081(7) 0.029(7) 0.062(7) 0.034(7)

loop_
_atom_type_symbol
_atom_type_scat_dispersion_real
_atom_type_scat_dispersion_imag
_atom_type_scat_Cromer_Mann_a1
_atom_type_scat_Cromer_Mann_b1
_atom_type_scat_Cromer_Mann_a2
_atom_type_scat_Cromer_Mann_b2
_atom_type_scat_Cromer_Mann_a3
_atom_type_scat_Cromer_Mann_b3
_atom_type_scat_Cromer_Mann_a4
_atom_type_scat_Cromer_Mann_b4
_atom_type_scat_Cromer_Mann_c
_atom_type_scat_source
C 0.0033 0.0016 2.3100 20.8439 1.0200 10.2075 1.5886 0.5687 0.8650 51.6512 0.2156 'International Tables Vol C 4.2.6.8 and 6.1.1.4'
H 0.0000 0.0000 0.4930 10.5109 0.3229 26.1257 0.1402 3.1424 0.0408 57.7998 0.0030 'International Tables Vol C 4.2.6.8 and 6.1.1.4'
F 0.0171 0.0103 3.5392 10.2825 2.6412 4.2944 1.5170 0.2615 1.0243 26.1476 0.2776 'International Tables Vol C 4.2.6.8 and 6.1.1.4'
P 0.1023 0.0942 6.4345 1.9067 4.1791 27.1570 1.7800 0.5260 1.4908 68.1645 1.1149 'International Tables Vol C 4.2.6.8 and 6.1.1.4'

loop_
_exptl_crystal_face_index_h
_exptl_crystal_face_index_k
_exptl_crystal_face_index_l
_exptl_crystal_face_perp_dist
0 0 -1 0.022
0 0 1 0.022
0 -4 1 0.100
0 4 -1 0.110
-4 1 0 0.113
4 -1 0 0.116

loop_
_geom_angle_atom_site_label_1
_geom_angle_atom_site_label_2
_geom_angle_atom_site_label_3
_geom_angle
_geom_angle_publ_flag
C2 C1 H11 179.8 no
C1 C2 C3 177.2(12) yes
C2 C3 P1 114.2(7) yes
C2 C3 H31 108.1 no
P1 C3 H31 108.3 no
C2 C3 H32 108.4 no
P1 C3 H32 108.3 no
H31 C3 H32 109.5 no
C12 C11 C16 120.9(8) yes
C12 C11 P1 119.0(7) yes
C16 C11 P1 120.1(6) yes
C11 C12 C13 117.4(10) yes
C11 C12 H121 121.4 no
C13 C12 H121 121.2 no
C12 C13 C14 121.4(11) yes
C12 C13 H131 119.3 no
C14 C13 H131 119.3 no
C13 C14 C15 121.0(10) yes
C13 C14 H141 119.6 no
C15 C14 H141 119.5 no
C14 C15 C16 120.0(10) yes
C14 C15 H151 120.0 no
C16 C15 H151 120.0 no
C15 C16 C11 119.3(9) yes
C15 C16 H161 120.4 no
C11 C16 H161 120.3 no
C22 C21 C26 119.2(8) yes
C22 C21 P1 118.9(6) yes
C26 C21 P1 121.9(6) yes
C21 C22 C23 120.1(9) yes
C21 C22 H221 120.0 no
C23 C22 H221 119.9 no
C22 C23 C24 119.0(9) yes
C22 C23 H231 120.5 no
C24 C23 H231 120.5 no
C23 C24 C25 120.8(9) yes
C23 C24 H241 119.5 no
C25 C24 H241 119.7 no
C24 C25 C26 122.0(10) yes
C24 C25 H251 119.1 no
C26 C25 H251 119.0 no
C21 C26 C25 118.9(9) yes
C21 C26 H261 120.5 no
C25 C26 H261 120.6 no
C32 C31 C36 116.1(8) yes
C32 C31 P1 121.5(6) yes
C36 C31 P1 122.3(6) yes
C31 C32 C33 121.6(9) yes
C31 C32 H321 119.2 no
C33 C32 H321 119.2 no
C32 C33 C34 119.9(10) yes
C32 C33 H331 120.1 no
C34 C33 H331 120.0 no
C33 C34 C35 120.7(10) yes
C33 C34 H341 119.8 no
C35 C34 H341 119.5 no
C34 C35 C36 119.1(10) yes
C34 C35 H351 120.5 no
C36 C35 H351 120.4 no
C31 C36 C35 122.5(10) yes
C31 C36 H361 118.8 no
C35 C36 H361 118.7 no
C112 C111 C116 119.6(8) yes
C112 C111 P10 119.1(7) yes
C116 C111 P10 121.2(6) yes
C111 C112 C113 119.4(9) yes
C111 C112 H1121 120.4 no
C113 C112 H1121 120.2 no
C112 C113 C114 119.9(10) yes
C112 C113 H1131 119.9 no
C114 C113 H1131 120.2 no
C113 C114 C115 121.7(9) yes
C113 C114 H1141 119.1 no
C115 C114 H1141 119.2 no
C114 C115 C116 118.5(10) yes
C114 C115 H1151 120.8 no
C116 C115 H1151 120.7 no
C111 C116 C115 120.7(9) yes
C111 C116 H1161 119.6 no
C115 C116 H1161 119.7 no
C122 C121 C126 119.9(8) yes
C122 C121 P10 119.6(7) yes
C126 C121 P10 120.5(7) yes
C121 C122 C123 119.5(10) yes
C121 C122 H1221 120.2 no
C123 C122 H1221 120.2 no
C122 C123 C124 119.1(11) yes
C122 C123 H1231 120.3 no
C124 C123 H1231 120.6 no
C123 C124 C125 122.0(10) yes
C123 C124 H1241 118.9 no
C125 C124 H1241 119.1 no
C124 C125 C126 118.2(11) yes
C124 C125 H1251 121.0 no
C126 C125 H1251 120.8 no
C121 C126 C125 121.3(11) yes
C121 C126 H1261 119.3 no
C125 C126 H1261 119.4 no
C132 C131 C136 118.1(8) yes
C132 C131 P10 120.7(7) yes
C136 C131 P10 121.1(6) yes
C131 C132 C133 118.5(9) yes
C131 C132 H1321 120.6 no
C133 C132 H1321 120.9 no
C132 C133 C134 121.9(10) yes
C132 C133 H1331 119.0 no
C134 C133 H1331 119.1 no
C133 C134 C135 118.6(9) yes
C133 C134 H1341 120.8 no
C135 C134 H1341 120.7 no
C134 C135 C136 122.5(9) yes
C134 C135 H1351 118.8 no
C136 C135 H1351 118.7 no
C131 C136 C135 120.4(8) yes
C131 C136 H1361 119.8 no
C135 C136 H1361 119.8 no
C3 P1 C11 108.7(4) yes
C3 P1 C21 107.4(4) yes
C11 P1 C21 111.5(4) yes
C3 P1 C31 110.8(4) yes
C11 P1 C31 108.2(4) yes
C21 P1 C31 110.2(4) yes
C121 P10 C111 108.7(4) yes
C121 P10 C131 111.1(4) yes
C111 P10 C131 109.5(4) yes
C121 P10 C30 109.3(4) yes
C111 P10 C30 111.7(4) yes
C131 P10 C30 106.5(4) yes
F8 P3 F10 178.1(5) yes
F8 P3 F7 86.4(4) yes
F10 P3 F7 92.4(4) yes
F8 P3 F11 88.9(4) yes
F10 P3 F11 89.6(5) yes
F7 P3 F11 90.3(5) yes
F8 P3 F12 93.6(4) yes
F10 P3 F12 87.5(4) yes
F7 P3 F12 179.5(5) yes
F11 P3 F12 90.2(5) yes
F8 P3 F9 90.5(5) yes
F10 P3 F9 91.0(5) yes
F7 P3 F9 87.1(5) yes
F11 P3 F9 177.4(5) yes
F12 P3 F9 92.4(5) yes
F5 P2 F6 89.1(3) yes
F5 P2 F1 179.3(4) yes
F6 P2 F1 90.4(3) yes
F5 P2 F3 88.9(4) yes
F6 P2 F3 178.0(4) yes
F1 P2 F3 91.6(4) yes
F5 P2 F4 88.8(4) yes
F6 P2 F4 90.2(4) yes
F1 P2 F4 90.7(3) yes
F3 P2 F4 90.0(5) yes
F5 P2 F2 91.8(4) yes
F6 P2 F2 88.2(4) yes
F1 P2 F2 88.7(4) yes
F3 P2 F2 91.6(5) yes
F4 P2 F2 178.3(5) yes
P10 C30 C20 114.0(7) yes
P10 C30 H301 108.3 no
C20 C30 H301 108.3 no
P10 C30 H302 108.3 no
C20 C30 H302 108.4 no
H301 C30 H302 109.5 no
C30 C20 C10 177.0(11) yes
C20 C10 H101 179.7 no

loop_
_geom_bond_atom_site_label_1
_geom_bond_atom_site_label_2
_geom_bond_distance
_geom_bond_publ_flag
C1 C2 1.169(14) yes
C1 H11 0.950 no
C2 C3 1.440(13) yes
C3 P1 1.826(8) yes
C3 H31 0.950 no
C3 H32 0.950 no
C11 C12 1.387(12) yes
C11 C16 1.377(11) yes
C11 P1 1.792(8) yes
C12 C13 1.402(14) yes
C12 H121 0.950 no
C13 C14 1.348(17) yes
C13 H131 0.950 no
C14 C15 1.347(15) yes
C14 H141 0.950 no
C15 C16 1.395(12) yes
C15 H151 0.950 no
C16 H161 0.950 no
C21 C22 1.408(11) yes
C21 C26 1.424(11) yes
C21 P1 1.764(8) yes
C22 C23 1.389(12) yes
C22 H221 0.950 no
C23 C24 1.396(14) yes
C23 H231 0.950 no
C24 C25 1.366(14) yes
C24 H241 0.950 no
C25 C26 1.360(13) yes
C25 H251 0.950 no
C26 H261 0.950 no
C31 C32 1.393(11) yes
C31 C36 1.400(11) yes
C31 P1 1.751(8) yes
C32 C33 1.369(13) yes
C32 H321 0.950 no
C33 C34 1.381(15) yes
C33 H331 0.950 no
C34 C35 1.354(15) yes
C34 H341 0.950 no
C35 C36 1.378(13) yes
C35 H351 0.950 no
C36 H361 0.950 no
C111 C112 1.390(12) yes
C111 C116 1.391(12) yes
C111 P10 1.787(8) yes
C112 C113 1.380(13) yes
C112 H1121 0.950 no
C113 C114 1.380(14) yes
C113 H1131 0.950 no
C114 C115 1.364(14) yes
C114 H1141 0.950 no
C115 C116 1.388(12) yes
C115 H1151 0.950 no
C116 H1161 0.950 no
C121 C122 1.383(12) yes
C121 C126 1.364(12) yes
C121 P10 1.801(8) yes
C122 C123 1.383(13) yes
C122 H1221 0.950 no
C123 C124 1.357(18) yes
C123 H1231 0.950 no
C124 C125 1.380(18) yes
C124 H1241 0.950 no
C125 C126 1.363(13) yes
C125 H1251 0.950 no
C126 H1261 0.950 no
C131 C132 1.404(11) yes
C131 C136 1.389(11) yes
C131 P10 1.780(8) yes
C132 C133 1.400(13) yes
C132 H1321 0.950 no
C133 C134 1.350(14) yes
C133 H1331 0.950 no
C134 C135 1.354(13) yes
C134 H1341 0.950 no
C135 C136 1.355(12) yes
C135 H1351 0.950 no
C136 H1361 0.950 no
P10 C30 1.787(8) yes
P3 F8 1.550(6) yes
P3 F10 1.571(6) yes
P3 F7 1.583(6) yes
P3 F11 1.546(7) yes
P3 F12 1.549(6) yes
P3 F9 1.540(7) yes
P2 F5 1.603(5) yes
P2 F6 1.577(6) yes
P2 F1 1.604(6) yes
P2 F3 1.550(6) yes
P2 F4 1.578(6) yes
P2 F2 1.572(6) yes
C30 C20 1.465(13) yes
C30 H301 0.950 no
C30 H302 0.950 no
C20 C10 1.170(14) yes
C10 H101 0.950 no
